data_1563526
loop_
_publ_author_name
'Wu, Gang'
'Wang, Xiao-Feng'
'Okamura, Taka-aki'
'Chen, Min'
'Sun, Wei-Yin'
'Ueyama, Norikazu'

_publ_section_title
;
 Syntheses, structures and properties of silver(I) complexes with flexible
 1,3,5-tris(pyridylmethoxyl)benzene ligands
;
_journal_issue 9
_journal_name_full 'Journal of Solid State Chemistry'
_journal_page_first 2174
_journal_page_last 2182
_journal_paper_doi 10.1016/j.jssc.2010.07.036
_journal_volume 183
_journal_year 2010
_chemical_formula_moiety 'C28 H27 Ag F6 N5 O3 P '
_chemical_formula_sum 'C28 H27 Ag F6 N5 O3 P'
_chemical_formula_weight 734.39
_chemical_name_systematic
; 
[Ag(L3)]PF6-2(CH3CN) 
;
_space_group_IT_number 33
_space_group_name_Hall 'P 2c -2n'
_space_group_name_H-M_alt 'P n a 21'
_symmetry_cell_setting orthorhombic
_symmetry_Int_Tables_number 33
_symmetry_space_group_name_Hall 'P 2c -2n'
_symmetry_space_group_name_H-M 'P n a 21'
_atom_sites_solution_hydrogens geom
_atom_sites_solution_primary direct
_atom_sites_solution_secondary difmap
_cell_angle_alpha 90.00
_cell_angle_beta 90.00
_cell_angle_gamma 90.00
_cell_formula_units_Z 4
_cell_length_a 7.0461(11)
_cell_length_b 26.607(4)
_cell_length_c 16.224(2)
_cell_measurement_reflns_used 13918
_cell_measurement_temperature 200
_cell_measurement_theta_max 27.5
_cell_measurement_theta_min 2.9
_cell_volume 3041.6(8)
_computing_structure_refinement 'SHELXL-97 (Sheldrick, 1997)'
_computing_structure_solution 'SIR92 (Altomare et al., 1994)'
_diffrn_ambient_temperature 200
_diffrn_detector_area_resol_mean 10.00
_diffrn_measured_fraction_theta_full 0.998
_diffrn_measured_fraction_theta_max 0.998
_diffrn_measurement_device_type 'Rigaku RAXIS-RAPID Imaging Plate'
_diffrn_measurement_method \w
_diffrn_radiation_monochromator graphite
_diffrn_radiation_source 'fine-focus sealed tube'
_diffrn_radiation_type MoK\a
_diffrn_radiation_wavelength 0.71075
_diffrn_reflns_av_R_equivalents 0.0897
_diffrn_reflns_av_sigmaI/netI 0.1169
_diffrn_reflns_limit_h_max 9
_diffrn_reflns_limit_h_min -8
_diffrn_reflns_limit_k_max 34
_diffrn_reflns_limit_k_min -34
_diffrn_reflns_limit_l_max 20
_diffrn_reflns_limit_l_min -20
_diffrn_reflns_number 27709
_diffrn_reflns_theta_full 27.48
_diffrn_reflns_theta_max 27.48
_diffrn_reflns_theta_min 2.94
_exptl_absorpt_coefficient_mu 0.791
_exptl_absorpt_correction_T_max 0.924
_exptl_absorpt_correction_T_min 0.867
_exptl_absorpt_correction_type multi-scan
_exptl_absorpt_process_details '(Higashi, 1995)'
_exptl_crystal_colour colorless
_exptl_crystal_density_diffrn 1.604
_exptl_crystal_density_method 'not measured'
_exptl_crystal_description block
_exptl_crystal_F_000 1480
_exptl_crystal_size_max 0.25
_exptl_crystal_size_mid 0.15
_exptl_crystal_size_min 0.10
_refine_diff_density_max 1.160
_refine_diff_density_min -1.080
_refine_diff_density_rms 0.072
_refine_ls_abs_structure_details 'Flack H D (1983), Acta Cryst. A39, 876-881'
_refine_ls_abs_structure_Flack 0.008(18)
_refine_ls_extinction_method none
_refine_ls_goodness_of_fit_ref 0.890
_refine_ls_hydrogen_treatment constr
_refine_ls_matrix_type full
_refine_ls_number_parameters 399
_refine_ls_number_reflns 6929
_refine_ls_number_restraints 1
_refine_ls_restrained_S_all 0.890
_refine_ls_R_factor_all 0.0807
_refine_ls_R_factor_gt 0.0422
_refine_ls_shift/su_max 0.001
_refine_ls_shift/su_mean 0.000
_refine_ls_structure_factor_coef Fsqd
_refine_ls_weighting_details 'calc w=1/[\s^2^(Fo^2^)+(0.0000P)^2^+0.0000P] where P=(Fo^2^+2Fc^2^)/3'
_refine_ls_weighting_scheme calc
_refine_ls_wR_factor_gt 0.0481
_refine_ls_wR_factor_ref 0.0516
_reflns_number_gt 3455
_reflns_number_total 6929
_reflns_threshold_expression I>2\s(I)
_cod_data_source_file JSSC-2010-183-2174.cif
_cod_data_source_block 5
_cod_original_cell_volume 3041.5(7)
_cod_original_sg_symbol_H-M 'P n a 21     '
_cod_database_code 1563526

loop_
_symmetry_equiv_pos_as_xyz
'x, y, z'
'-x+1/2, y+1/2, z+1/2'
'x+1/2, -y+1/2, z'
'-x, -y, z+1/2'

loop_
_atom_site_label
_atom_site_type_symbol
_atom_site_fract_x
_atom_site_fract_y
_atom_site_fract_z
_atom_site_U_iso_or_equiv
_atom_site_adp_type
_atom_site_occupancy
_atom_site_symmetry_multiplicity
_atom_site_calc_flag
_atom_site_refinement_flags
_atom_site_disorder_assembly
_atom_site_disorder_group
Ag1 Ag 0.56267(4) 0.112950(11) 0.60778(3) 0.04507(9) Uani 1 1 d . . .
P1 P 0.2345(2) 0.10981(5) 0.25612(9) 0.0502(4) Uani 1 1 d . . .
F1 F 0.2029(5) 0.05042(11) 0.2564(3) 0.0829(12) Uani 1 1 d . . .
F2 F 0.3860(5) 0.10337(14) 0.32825(19) 0.1096(14) Uani 1 1 d . . .
F3 F 0.0733(5) 0.11552(13) 0.32399(18) 0.0939(10) Uani 1 1 d . . .
F4 F 0.3980(4) 0.10284(12) 0.18975(19) 0.0876(11) Uani 1 1 d . . .
F5 F 0.2636(5) 0.16867(10) 0.2587(2) 0.0885(10) Uani 1 1 d . . .
F6 F 0.0811(4) 0.11471(12) 0.18582(19) 0.0944(10) Uani 1 1 d . . .
O1 O 0.5652(4) 0.36599(10) 0.54314(17) 0.0396(8) Uani 1 1 d . . .
O3 O 0.7398(4) 0.53713(11) 0.5008(2) 0.0431(9) Uani 1 1 d . . .
O5 O 0.6860(4) 0.47184(11) 0.7743(2) 0.0450(9) Uani 1 1 d . . .
N11 N 0.4974(5) 0.18743(13) 0.5462(2) 0.0392(11) Uani 1 1 d . . .
N31 N 0.9074(5) 0.61637(15) 0.2463(2) 0.0412(10) Uani 1 1 d . . .
N51 N 0.8332(5) 0.54837(14) 1.0323(2) 0.0367(10) Uani 1 1 d . . .
N101 N 0.4556(14) 0.7002(4) 0.3087(5) 0.155(4) Uani 1 1 d . . .
N102 N 0.0389(12) 0.2920(3) 0.0643(4) 0.117(3) Uani 1 1 d . . .
C1 C 0.6183(9) 0.4116(2) 0.5786(3) 0.0363(17) Uani 1 1 d . . .
C2 C 0.6546(8) 0.4495(2) 0.5216(4) 0.0362(15) Uani 1 1 d . . .
H1 H 0.6470 0.4432 0.4640 0.043 Uiso 1 1 calc R . .
C3 C 0.7019(8) 0.4965(2) 0.5511(3) 0.0363(15) Uani 1 1 d . . .
C4 C 0.7132(8) 0.5062(2) 0.6356(3) 0.0383(16) Uani 1 1 d . . .
H2 H 0.7440 0.5388 0.6556 0.046 Uiso 1 1 calc R . .
C5 C 0.6781(8) 0.4668(2) 0.6895(4) 0.0358(15) Uani 1 1 d . . .
C6 C 0.6257(8) 0.4189(2) 0.6614(3) 0.0360(15) Uani 1 1 d . . .
H3 H 0.5965 0.3926 0.6989 0.043 Uiso 1 1 calc R . .
C11 C 0.5324(6) 0.32490(12) 0.5997(5) 0.0349(11) Uani 1 1 d . . .
H4 H 0.4208 0.3320 0.6349 0.042 Uiso 1 1 calc R . .
H5 H 0.6444 0.3199 0.6356 0.042 Uiso 1 1 calc R . .
C12 C 0.5273(5) 0.23192(15) 0.5842(3) 0.0354(13) Uani 1 1 d . . .
H6 H 0.5716 0.2313 0.6395 0.043 Uiso 1 1 calc R . .
C13 C 0.4975(6) 0.27879(16) 0.5476(3) 0.0331(12) Uani 1 1 d . . .
C14 C 0.4425(7) 0.27928(16) 0.4654(3) 0.0344(12) Uani 1 1 d . . .
H7 H 0.4241 0.3103 0.4376 0.041 Uiso 1 1 calc R . .
C15 C 0.4148(7) 0.23465(16) 0.4244(3) 0.0412(13) Uani 1 1 d . . .
H8 H 0.3782 0.2343 0.3680 0.049 Uiso 1 1 calc R . .
C16 C 0.4417(6) 0.18989(17) 0.4674(3) 0.0380(12) Uani 1 1 d . . .
H9 H 0.4191 0.1592 0.4391 0.046 Uiso 1 1 calc R . .
C31 C 0.7521(8) 0.52855(19) 0.4146(3) 0.0355(15) Uani 1 1 d . . .
H10 H 0.6255 0.5198 0.3923 0.043 Uiso 1 1 calc R . .
H11 H 0.8396 0.5003 0.4033 0.043 Uiso 1 1 calc R . .
C32 C 0.8343(7) 0.57719(18) 0.2883(3) 0.0397(14) Uani 1 1 d . . .
H12 H 0.7873 0.5493 0.2579 0.048 Uiso 1 1 calc R . .
C33 C 0.8239(6) 0.57541(17) 0.3748(3) 0.0347(12) Uani 1 1 d . . .
C34 C 0.8923(6) 0.61618(18) 0.4176(3) 0.0438(13) Uani 1 1 d . . .
H13 H 0.8918 0.6159 0.4762 0.053 Uiso 1 1 calc R . .
C35 C 0.9623(7) 0.65783(17) 0.3753(3) 0.0500(15) Uani 1 1 d . . .
H14 H 1.0024 0.6870 0.4042 0.060 Uiso 1 1 calc R . .
C36 C 0.9718(7) 0.65555(17) 0.2903(3) 0.0472(15) Uani 1 1 d . . .
H15 H 1.0266 0.6831 0.2616 0.057 Uiso 1 1 calc R . .
C51 C 0.7564(8) 0.51773(19) 0.8081(3) 0.0357(15) Uani 1 1 d . . .
H16 H 0.6698 0.5459 0.7947 0.043 Uiso 1 1 calc R . .
H17 H 0.8835 0.5254 0.7854 0.043 Uiso 1 1 calc R . .
C52 C 0.8118(7) 0.55149(18) 0.9498(3) 0.0365(13) Uani 1 1 d . . .
H18 H 0.8277 0.5833 0.9241 0.044 Uiso 1 1 calc R . .
C53 C 0.7677(6) 0.51034(18) 0.9008(3) 0.0359(13) Uani 1 1 d . . .
C54 C 0.7405(8) 0.4648(2) 0.9391(3) 0.0433(17) Uani 1 1 d . . .
H19 H 0.7097 0.4360 0.9073 0.052 Uiso 1 1 calc R . .
C55 C 0.7576(6) 0.46094(18) 1.0230(3) 0.0431(14) Uani 1 1 d . . .
H20 H 0.7371 0.4297 1.0499 0.052 Uiso 1 1 calc R . .
C56 C 0.8052(6) 0.50333(17) 1.0679(3) 0.0401(14) Uani 1 1 d . . .
H21 H 0.8187 0.5005 1.1259 0.048 Uiso 1 1 calc R . .
C101 C 0.4608(13) 0.6916(4) 0.3743(6) 0.111(4) Uani 1 1 d . . .
C102 C 0.4542(10) 0.6801(2) 0.4626(5) 0.114(3) Uani 1 1 d . . .
H22 H 0.5835 0.6796 0.4848 0.137 Uiso 1 1 calc R . .
H23 H 0.3949 0.6472 0.4708 0.137 Uiso 1 1 calc R . .
H24 H 0.3797 0.7059 0.4911 0.137 Uiso 1 1 calc R . .
C103 C 0.1152(12) 0.2955(3) 0.1227(6) 0.087(3) Uani 1 1 d . . .
C104 C 0.2219(8) 0.2995(2) 0.2015(4) 0.096(2) Uani 1 1 d . . .
H25 H 0.2116 0.3339 0.2228 0.115 Uiso 1 1 calc R . .
H26 H 0.3557 0.2914 0.1918 0.115 Uiso 1 1 calc R . .
H27 H 0.1687 0.2760 0.2417 0.115 Uiso 1 1 calc R . .

loop_
_atom_site_aniso_label
_atom_site_aniso_U_11
_atom_site_aniso_U_22
_atom_site_aniso_U_33
_atom_site_aniso_U_23
_atom_site_aniso_U_13
_atom_site_aniso_U_12
Ag1 0.0670(2) 0.03672(17) 0.03148(17) -0.0010(4) -0.0018(4) 0.0041(2)
P1 0.0704(10) 0.0450(9) 0.0351(8) -0.0043(9) -0.0055(8) 0.0010(8)
F1 0.126(3) 0.044(2) 0.079(3) -0.008(2) 0.019(3) -0.006(2)
F2 0.130(3) 0.125(3) 0.074(3) -0.040(2) -0.061(2) 0.049(2)
F3 0.112(2) 0.089(2) 0.080(2) -0.025(2) 0.037(2) 0.004(2)
F4 0.096(3) 0.092(3) 0.075(2) -0.028(2) 0.033(2) -0.024(2)
F5 0.123(3) 0.0423(19) 0.101(3) -0.012(2) 0.012(3) -0.0199(19)
F6 0.114(3) 0.096(2) 0.074(2) -0.020(2) -0.049(2) 0.035(3)
O1 0.061(2) 0.0270(18) 0.0307(19) -0.0032(16) 0.0032(19) -0.0034(18)
O3 0.072(3) 0.033(2) 0.025(2) 0.0031(17) 0.0046(19) -0.0064(17)
O5 0.078(3) 0.035(2) 0.023(2) 0.0014(18) -0.0007(18) -0.0120(18)
N11 0.057(3) 0.030(2) 0.031(2) -0.001(2) -0.003(2) -0.0001(19)
N31 0.047(3) 0.044(2) 0.033(2) 0.001(2) -0.002(2) 0.000(2)
N51 0.050(3) 0.030(2) 0.030(3) -0.004(2) 0.002(2) -0.006(2)
N101 0.124(6) 0.221(9) 0.120(7) -0.055(8) -0.018(7) 0.009(6)
N102 0.206(8) 0.089(5) 0.055(5) 0.013(4) -0.011(5) 0.011(5)
C1 0.038(4) 0.029(3) 0.042(4) 0.001(3) -0.001(2) 0.000(2)
C2 0.045(3) 0.043(4) 0.021(3) 0.001(3) 0.000(3) 0.000(3)
C3 0.041(4) 0.028(3) 0.040(4) 0.011(3) 0.003(3) -0.002(3)
C4 0.050(3) 0.035(3) 0.031(4) -0.003(3) 0.004(2) -0.001(3)
C5 0.043(4) 0.037(4) 0.028(4) -0.007(3) -0.001(3) 0.001(3)
C6 0.055(4) 0.032(4) 0.021(3) 0.009(3) 0.002(3) 0.005(3)
C11 0.049(3) 0.023(2) 0.033(3) 0.005(3) -0.002(4) -0.0019(19)
C12 0.048(3) 0.037(3) 0.022(3) 0.001(2) 0.000(2) -0.003(2)
C13 0.035(3) 0.031(3) 0.033(3) -0.001(2) 0.007(2) 0.006(2)
C14 0.041(3) 0.031(3) 0.032(3) 0.002(2) -0.001(3) 0.004(3)
C15 0.055(3) 0.042(3) 0.027(3) 0.001(3) -0.002(3) -0.010(3)
C16 0.041(3) 0.035(3) 0.037(3) -0.002(3) 0.003(3) -0.001(3)
C31 0.046(4) 0.037(4) 0.024(3) 0.000(3) 0.004(3) 0.000(3)
C32 0.046(3) 0.036(3) 0.037(4) -0.004(3) 0.003(3) -0.006(3)
C33 0.039(3) 0.033(3) 0.031(3) 0.001(3) -0.002(3) 0.000(2)
C34 0.062(4) 0.043(3) 0.026(3) 0.004(3) -0.007(2) 0.003(3)
C35 0.084(4) 0.036(3) 0.030(3) -0.001(3) -0.005(3) -0.017(3)
C36 0.071(4) 0.029(3) 0.042(4) 0.003(3) 0.004(3) -0.011(3)
C51 0.046(4) 0.029(3) 0.033(4) -0.002(3) -0.001(3) -0.002(3)
C52 0.052(3) 0.036(3) 0.021(3) -0.003(3) -0.005(3) -0.002(3)
C53 0.041(3) 0.039(3) 0.028(3) -0.005(3) 0.000(2) -0.001(3)
C54 0.051(4) 0.043(4) 0.036(4) -0.008(3) -0.006(3) -0.003(3)
C55 0.060(4) 0.035(3) 0.033(4) 0.000(3) -0.007(3) -0.006(3)
C56 0.055(4) 0.038(3) 0.027(3) 0.000(3) 0.002(2) -0.002(3)
C101 0.071(6) 0.141(8) 0.120(9) -0.065(9) -0.010(8) 0.007(5)
C102 0.084(6) 0.117(6) 0.141(8) -0.055(6) -0.026(6) -0.006(5)
C103 0.115(7) 0.078(5) 0.067(8) 0.019(5) 0.018(5) -0.004(4)
C104 0.095(6) 0.109(6) 0.084(6) 0.005(5) -0.011(4) -0.003(5)

loop_
_atom_type_symbol
_atom_type_description
_atom_type_scat_dispersion_real
_atom_type_scat_dispersion_imag
_atom_type_scat_source
Ag Ag -0.8971 1.1015 'International Tables Vol C Tables 4.2.6.8 and 6.1.1.4'
P P 0.1023 0.0942 'International Tables Vol C Tables 4.2.6.8 and 6.1.1.4'
F F 0.0171 0.0103 'International Tables Vol C Tables 4.2.6.8 and 6.1.1.4'
O O 0.0106 0.0060 'International Tables Vol C Tables 4.2.6.8 and 6.1.1.4'
N N 0.0061 0.0033 'International Tables Vol C Tables 4.2.6.8 and 6.1.1.4'
C C 0.0033 0.0016 'International Tables Vol C Tables 4.2.6.8 and 6.1.1.4'
H H 0.0000 0.0000 'International Tables Vol C Tables 4.2.6.8 and 6.1.1.4'

loop_
_geom_angle_atom_site_label_1
_geom_angle_atom_site_label_2
_geom_angle_atom_site_label_3
_geom_angle
_geom_angle_site_symmetry_1
_geom_angle_site_symmetry_3
N51 Ag1 N31 123.09(14) 2_644 2_645
N51 Ag1 N11 119.82(14) 2_644 .
N31 Ag1 N11 114.98(14) 2_645 .
F6 P1 F5 91.49(19) . .
F6 P1 F4 90.94(19) . .
F5 P1 F4 92.26(18) . .
F6 P1 F3 90.22(18) . .
F5 P1 F3 88.84(19) . .
F4 P1 F3 178.4(2) . .
F6 P1 F2 178.2(2) . .
F5 P1 F2 90.0(2) . .
F4 P1 F2 89.95(18) . .
F3 P1 F2 88.86(19) . .
F6 P1 F1 89.4(2) . .
F5 P1 F1 178.2(2) . .
F4 P1 F1 89.28(19) . .
F3 P1 F1 89.6(2) . .
F2 P1 F1 89.1(2) . .
C1 O1 C11 116.0(4) . .
C3 O3 C31 117.9(4) . .
C5 O5 C51 118.7(4) . .
C16 N11 C12 116.0(4) . .
C16 N11 Ag1 121.5(3) . .
C12 N11 Ag1 122.2(3) . .
C36 N31 C32 117.5(4) . .
C36 N31 Ag1 121.9(3) . 2_654
C32 N31 Ag1 120.5(3) . 2_654
C56 N51 C52 117.7(4) . .
C56 N51 Ag1 119.9(3) . 2_655
C52 N51 Ag1 122.2(3) . 2_655
C6 C1 O1 123.0(6) . .
C6 C1 C2 123.0(7) . .
O1 C1 C2 113.9(5) . .
C3 C2 C1 118.1(6) . .
C3 C2 H1 121.0 . .
C1 C2 H1 121.0 . .
C2 C3 O3 123.5(5) . .
C2 C3 C4 121.5(6) . .
O3 C3 C4 115.1(5) . .
C5 C4 C3 117.9(6) . .
C5 C4 H2 121.1 . .
C3 C4 H2 121.1 . .
O5 C5 C4 123.0(5) . .
O5 C5 C6 115.0(5) . .
C4 C5 C6 122.0(6) . .
C1 C6 C5 117.5(7) . .
C1 C6 H3 121.2 . .
C5 C6 H3 121.2 . .
O1 C11 C13 106.6(5) . .
O1 C11 H4 110.4 . .
C13 C11 H4 110.4 . .
O1 C11 H5 110.4 . .
C13 C11 H5 110.4 . .
H4 C11 H5 108.6 . .
N11 C12 C13 124.4(4) . .
N11 C12 H6 117.8 . .
C13 C12 H6 117.8 . .
C14 C13 C12 117.3(4) . .
C14 C13 C11 125.1(4) . .
C12 C13 C11 117.6(4) . .
C15 C14 C13 119.7(4) . .
C15 C14 H7 120.1 . .
C13 C14 H7 120.1 . .
C14 C15 C16 118.5(4) . .
C14 C15 H8 120.8 . .
C16 C15 H8 120.8 . .
N11 C16 C15 124.1(4) . .
N11 C16 H9 118.0 . .
C15 C16 H9 118.0 . .
O3 C31 C33 108.2(4) . .
O3 C31 H10 110.1 . .
C33 C31 H10 110.1 . .
O3 C31 H11 110.1 . .
C33 C31 H11 110.1 . .
H10 C31 H11 108.4 . .
N31 C32 C33 123.4(4) . .
N31 C32 H12 118.3 . .
C33 C32 H12 118.3 . .
C34 C33 C32 117.4(4) . .
C34 C33 C31 124.0(4) . .
C32 C33 C31 118.5(4) . .
C33 C34 C35 120.1(4) . .
C33 C34 H13 119.9 . .
C35 C34 H13 119.9 . .
C36 C35 C34 118.3(4) . .
C36 C35 H14 120.9 . .
C34 C35 H14 120.9 . .
N31 C36 C35 123.3(4) . .
N31 C36 H15 118.4 . .
C35 C36 H15 118.4 . .
O5 C51 C53 106.8(4) . .
O5 C51 H16 110.4 . .
C53 C51 H16 110.4 . .
O5 C51 H17 110.4 . .
C53 C51 H17 110.4 . .
H16 C51 H17 108.6 . .
N51 C52 C53 123.0(5) . .
N51 C52 H18 118.5 . .
C53 C52 H18 118.5 . .
C54 C53 C52 117.9(5) . .
C54 C53 C51 123.6(5) . .
C52 C53 C51 118.5(5) . .
C55 C54 C53 120.2(5) . .
C55 C54 H19 119.9 . .
C53 C54 H19 119.9 . .
C54 C55 C56 118.8(5) . .
C54 C55 H20 120.6 . .
C56 C55 H20 120.6 . .
N51 C56 C55 122.4(5) . .
N51 C56 H21 118.8 . .
C55 C56 H21 118.8 . .
N101 C101 C102 176.3(12) . .
C101 C102 H22 109.5 . .
C101 C102 H23 109.5 . .
H22 C102 H23 109.5 . .
C101 C102 H24 109.5 . .
H22 C102 H24 109.5 . .
H23 C102 H24 109.5 . .
N102 C103 C104 178.8(12) . .
C103 C104 H25 109.5 . .
C103 C104 H26 109.5 . .
H25 C104 H26 109.5 . .
C103 C104 H27 109.5 . .
H25 C104 H27 109.5 . .
H26 C104 H27 109.5 . .

loop_
_geom_bond_atom_site_label_1
_geom_bond_atom_site_label_2
_geom_bond_distance
_geom_bond_site_symmetry_2
Ag1 N51 2.234(4) 2_644
Ag1 N31 2.259(3) 2_645
Ag1 N11 2.267(3) .
P1 F6 1.576(3) .
P1 F5 1.580(3) .
P1 F4 1.588(3) .
P1 F3 1.589(3) .
P1 F2 1.593(3) .
P1 F1 1.596(3) .
O1 C1 1.394(7) .
O1 C11 1.446(5) .
O3 C3 1.381(6) .
O3 C31 1.419(5) .
O5 C5 1.383(6) .
O5 C51 1.427(5) .
N11 C16 1.338(5) .
N11 C12 1.351(4) .
N31 C36 1.342(5) .
N31 C32 1.348(5) .
N31 Ag1 2.259(3) 2_654
N51 C56 1.345(5) .
N51 C52 1.349(6) .
N51 Ag1 2.234(4) 2_655
N101 C101 1.090(11) .
N102 C103 1.094(9) .
C1 C6 1.359(6) .
C1 C2 1.394(7) .
C2 C3 1.379(7) .
C2 H1 0.9500 .
C3 C4 1.399(6) .
C4 C5 1.388(7) .
C4 H2 0.9500 .
C5 C6 1.402(7) .
C6 H3 0.9500 .
C11 C13 1.510(6) .
C11 H4 0.9900 .
C11 H5 0.9900 .
C12 C13 1.397(5) .
C12 H6 0.9500 .
C13 C14 1.390(5) .
C14 C15 1.375(5) .
C14 H7 0.9500 .
C15 C16 1.393(5) .
C15 H8 0.9500 .
C16 H9 0.9500 .
C31 C33 1.493(6) .
C31 H10 0.9900 .
C31 H11 0.9900 .
C32 C33 1.406(6) .
C32 H12 0.9500 .
C33 C34 1.376(6) .
C34 C35 1.394(6) .
C34 H13 0.9500 .
C35 C36 1.383(6) .
C35 H14 0.9500 .
C36 H15 0.9500 .
C51 C53 1.519(6) .
C51 H16 0.9900 .
C51 H17 0.9900 .
C52 C53 1.388(6) .
C52 H18 0.9500 .
C53 C54 1.374(6) .
C54 C55 1.371(6) .
C54 H19 0.9500 .
C55 C56 1.383(6) .
C55 H20 0.9500 .
C56 H21 0.9500 .
C101 C102 1.465(9) .
C102 H22 0.9800 .
C102 H23 0.9800 .
C102 H24 0.9800 .
C103 C104 1.486(10) .
C104 H25 0.9800 .
C104 H26 0.9800 .
C104 H27 0.9800 .

loop_
_geom_torsion_atom_site_label_1
_geom_torsion_atom_site_label_2
_geom_torsion_atom_site_label_3
_geom_torsion_atom_site_label_4
_geom_torsion
_geom_torsion_site_symmetry_1
_geom_torsion_site_symmetry_2
_geom_torsion_site_symmetry_3
_geom_torsion_site_symmetry_4
N51 Ag1 N11 C16 28.5(4) 2_644 . . .
N31 Ag1 N11 C16 -167.5(3) 2_645 . . .
N51 Ag1 N11 C12 -145.9(3) 2_644 . . .
N31 Ag1 N11 C12 18.1(4) 2_645 . . .
C11 O1 C1 C6 -4.9(9) . . . .
C11 O1 C1 C2 177.9(4) . . . .
C6 C1 C2 C3 0.6(11) . . . .
O1 C1 C2 C3 177.8(5) . . . .
C1 C2 C3 O3 -179.6(5) . . . .
C1 C2 C3 C4 -0.1(9) . . . .
C31 O3 C3 C2 -7.5(8) . . . .
C31 O3 C3 C4 172.9(5) . . . .
C2 C3 C4 C5 0.9(10) . . . .
O3 C3 C4 C5 -179.5(4) . . . .
C51 O5 C5 C4 -8.2(8) . . . .
C51 O5 C5 C6 173.8(5) . . . .
C3 C4 C5 O5 179.7(5) . . . .
C3 C4 C5 C6 -2.4(9) . . . .
O1 C1 C6 C5 -178.9(4) . . . .
C2 C1 C6 C5 -2.0(11) . . . .
O5 C5 C6 C1 -179.1(6) . . . .
C4 C5 C6 C1 2.9(10) . . . .
C1 O1 C11 C13 -174.2(4) . . . .
C16 N11 C12 C13 2.3(6) . . . .
Ag1 N11 C12 C13 177.0(3) . . . .
N11 C12 C13 C14 -3.3(6) . . . .
N11 C12 C13 C11 178.2(4) . . . .
O1 C11 C13 C14 -20.1(6) . . . .
O1 C11 C13 C12 158.2(3) . . . .
C12 C13 C14 C15 1.8(7) . . . .
C11 C13 C14 C15 -179.9(4) . . . .
C13 C14 C15 C16 0.5(7) . . . .
C12 N11 C16 C15 0.2(7) . . . .
Ag1 N11 C16 C15 -174.5(3) . . . .
C14 C15 C16 N11 -1.6(7) . . . .
C3 O3 C31 C33 -171.0(4) . . . .
C36 N31 C32 C33 -0.5(7) . . . .
Ag1 N31 C32 C33 175.4(4) 2_654 . . .
N31 C32 C33 C34 0.2(7) . . . .
N31 C32 C33 C31 -175.9(5) . . . .
O3 C31 C33 C34 9.0(7) . . . .
O3 C31 C33 C32 -175.2(4) . . . .
C32 C33 C34 C35 2.1(7) . . . .
C31 C33 C34 C35 178.0(5) . . . .
C33 C34 C35 C36 -4.0(8) . . . .
C32 N31 C36 C35 -1.5(8) . . . .
Ag1 N31 C36 C35 -177.4(4) 2_654 . . .
C34 C35 C36 N31 3.8(8) . . . .
C5 O5 C51 C53 -174.2(4) . . . .
C56 N51 C52 C53 -1.7(7) . . . .
Ag1 N51 C52 C53 172.6(4) 2_655 . . .
N51 C52 C53 C54 1.6(8) . . . .
N51 C52 C53 C51 -177.1(5) . . . .
O5 C51 C53 C54 8.6(7) . . . .
O5 C51 C53 C52 -172.8(4) . . . .
C52 C53 C54 C55 -0.2(8) . . . .
C51 C53 C54 C55 178.4(5) . . . .
C53 C54 C55 C56 -0.9(8) . . . .
C52 N51 C56 C55 0.5(7) . . . .
Ag1 N51 C56 C55 -174.0(3) 2_655 . . .
C54 C55 C56 N51 0.8(7) . . . .
